data_1564520
loop_
_publ_author_name
'Yang, Long'
'Jei, Becky Bongsuiru'
'Scheremetjew, Alexej'
'Yuan, Binbin'
'St\"uckl, A Claudia'
'Ackermann, Lutz'

_publ_section_title
;
 Electrooxidative o-Carborane Chalcogenations Without Directing Groups:
 Cage Activation by Copper Catalysis at Room Temperature
;
_journal_name_full 'Chemical Science'
_journal_paper_doi 10.1039/D1SC02905C
_journal_year 2021
_chemical_formula_moiety 'C14 H20 B10 S'
_chemical_formula_sum 'C14 H20 B10 S'
_chemical_formula_weight 328.46
_space_group_crystal_system monoclinic
_space_group_IT_number 14
_space_group_name_Hall '-P 2ybc'
_space_group_name_H-M_alt 'P 1 21/c 1'
_atom_sites_solution_hydrogens mixed
_atom_sites_solution_primary dual
_audit_creation_date 2020-11-18
_audit_creation_method
;
Olex2 1.3
(compiled 2020.07.31 svn.rc2a77460 for OlexSys, GUI svn.r6145)
;
_audit_update_record
;
2020-12-10 deposited with the CCDC.	2021-08-30 downloaded from the CCDC.
;
_cell_angle_alpha 90
_cell_angle_beta 102.204(4)
_cell_angle_gamma 90
_cell_formula_units_Z 4
_cell_length_a 7.4152(7)
_cell_length_b 28.237(4)
_cell_length_c 8.6124(9)
_cell_measurement_reflns_used 9879
_cell_measurement_temperature 100.0
_cell_measurement_theta_max 30.52
_cell_measurement_theta_min 2.52
_cell_volume 1762.5(4)
_computing_cell_refinement 'SAINT V8.40A (?, 2016)'
_computing_data_reduction 'SAINT V8.40A (?, 2016)'
_computing_molecular_graphics 'Olex2 1.3 (Dolomanov et al., 2009)'
_computing_publication_material 'Olex2 1.3 (Dolomanov et al., 2009)'
_computing_structure_refinement 'XL  (Sheldrick, 2008)'
_computing_structure_solution 'XT  (Sheldrick, 2015)'
_diffrn_ambient_temperature 100.0
_diffrn_measured_fraction_theta_full 1.000
_diffrn_measured_fraction_theta_max 0.996
_diffrn_measurement_device_type 'Bruker D8 Venture AgMo Dual Source'
_diffrn_measurement_method '\f and \w scans'
_diffrn_radiation_type MoK\a
_diffrn_radiation_wavelength 0.71073
_diffrn_reflns_av_R_equivalents 0.0208
_diffrn_reflns_av_unetI/netI 0.0131
_diffrn_reflns_Laue_measured_fraction_full 1.000
_diffrn_reflns_Laue_measured_fraction_max 0.996
_diffrn_reflns_limit_h_max 10
_diffrn_reflns_limit_h_min -9
_diffrn_reflns_limit_k_max 40
_diffrn_reflns_limit_k_min -39
_diffrn_reflns_limit_l_max 12
_diffrn_reflns_limit_l_min -12
_diffrn_reflns_number 44747
_diffrn_reflns_point_group_measured_fraction_full 1.000
_diffrn_reflns_point_group_measured_fraction_max 0.996
_diffrn_reflns_theta_full 25.242
_diffrn_reflns_theta_max 30.549
_diffrn_reflns_theta_min 2.525
_diffrn_source_current 1.4
_diffrn_source_power 0.07
_diffrn_source_voltage 50.0
_diffrn_standards_number 0
_exptl_absorpt_coefficient_mu 0.175
_exptl_absorpt_correction_T_max 0.7678
_exptl_absorpt_correction_T_min 0.7408
_exptl_absorpt_correction_type multi-scan
_exptl_absorpt_process_details
;
SADABS-2016/2 (Bruker,2016/2) was used for absorption correction.
wR2(int) was 0.0580 before and 0.0373 after correction.
The Ratio of minimum to maximum transmission is 0.9648.
The \l/2 correction factor is Not present.
;
_exptl_crystal_colour colourless
_exptl_crystal_colour_primary colourless
_exptl_crystal_density_diffrn 1.238
_exptl_crystal_description block
_exptl_crystal_F_000 680
_exptl_crystal_size_max 0.25
_exptl_crystal_size_mid 0.208
_exptl_crystal_size_min 0.08
_refine_diff_density_max 0.405
_refine_diff_density_min -0.264
_refine_diff_density_rms 0.043
_refine_ls_extinction_method none
_refine_ls_goodness_of_fit_ref 1.061
_refine_ls_hydrogen_treatment mixed
_refine_ls_matrix_type full
_refine_ls_number_parameters 266
_refine_ls_number_reflns 5398
_refine_ls_number_restraints 0
_refine_ls_restrained_S_all 1.061
_refine_ls_R_factor_all 0.0337
_refine_ls_R_factor_gt 0.0298
_refine_ls_shift/su_max 0.001
_refine_ls_shift/su_mean 0.000
_refine_ls_structure_factor_coef Fsqd
_refine_ls_weighting_details 'w=1/[\s^2^(Fo^2^)+(0.0384P)^2^+0.6017P] where P=(Fo^2^+2Fc^2^)/3'
_refine_ls_weighting_scheme calc
_refine_ls_wR_factor_gt 0.0780
_refine_ls_wR_factor_ref 0.0813
_reflns_Friedel_coverage 0.000
_reflns_number_gt 4934
_reflns_number_total 5398
_reflns_threshold_expression 'I > 2\s(I)'
_cod_data_source_file d1sc02905c2.cif
_cod_data_source_block mo_1203_cg_0m
_cod_original_cell_volume 1762.6(3)
_cod_database_code 1564520
_shelx_shelxl_version_number 2018/3
_shelx_space_group_comment
;
The symmetry employed for this shelxl refinement is uniquely defined
by the following loop, which should always be used as a source of
symmetry information in preference to the above space-group names.
They are only intended as comments.
;
_shelx_estimated_absorpt_t_max 0.986
_shelx_estimated_absorpt_t_min 0.958
_olex2_refinement_description
;
1. Fixed Uiso
 At 1.2 times of:
  All C(H) groups
2.a Aromatic/amide H refined with riding coordinates:
 C1(H1), C3(H3), C4(H4), C5(H5), C6(H6), C10(H10), C11(H11), C12(H12),
 C13(H13), C14(H14)
;
_olex2_submission_special_instructions 'No special instructions were received'

loop_
_space_group_symop_operation_xyz
'x, y, z'
'-x, y+1/2, -z+1/2'
'-x, -y, -z'
'x, -y-1/2, z-1/2'

loop_
_atom_site_label
_atom_site_type_symbol
_atom_site_fract_x
_atom_site_fract_y
_atom_site_fract_z
_atom_site_U_iso_or_equiv
_atom_site_adp_type
_atom_site_occupancy
_atom_site_site_symmetry_order
_atom_site_calc_flag
_atom_site_refinement_flags_posn
_atom_site_refinement_flags_adp
_atom_site_refinement_flags_occupancy
_atom_site_disorder_assembly
_atom_site_disorder_group
S1 S 0.84270(3) 0.43390(2) 0.17769(2) 0.01491(6) Uani 1 1 d . . . . .
C1 C 0.50875(12) 0.31546(3) 0.20615(10) 0.01773(16) Uani 1 1 d . . . . .
H1 H 0.466175 0.321746 0.300668 0.021 Uiso 1 1 calc R U . . .
C2 C 0.69307(11) 0.32393(3) 0.20139(9) 0.01327(14) Uani 1 1 d . . . . .
C3 C 0.75276(12) 0.31489(3) 0.06098(10) 0.01740(16) Uani 1 1 d . . . . .
H3 H 0.877789 0.320507 0.056200 0.021 Uiso 1 1 calc R U . . .
C4 C 0.62983(13) 0.29768(3) -0.07203(10) 0.01974(17) Uani 1 1 d . . . . .
H4 H 0.671211 0.291822 -0.167386 0.024 Uiso 1 1 calc R U . . .
C5 C 0.44760(13) 0.28905(3) -0.06613(11) 0.01978(17) Uani 1 1 d . . . . .
H5 H 0.364268 0.277142 -0.156970 0.024 Uiso 1 1 calc R U . . .
C6 C 0.38717(12) 0.29786(3) 0.07304(11) 0.02096(18) Uani 1 1 d . . . . .
H6 H 0.262303 0.291845 0.077461 0.025 Uiso 1 1 calc R U . . .
C7 C 0.82342(11) 0.34118(3) 0.34849(9) 0.01279(14) Uani 1 1 d . . . . .
C8 C 0.90171(11) 0.39932(3) 0.35485(9) 0.01324(14) Uani 1 1 d . . . . .
C9 C 0.62280(11) 0.45779(3) 0.18500(10) 0.01413(15) Uani 1 1 d . . . . .
C10 C 0.46522(12) 0.43845(3) 0.08876(10) 0.01620(16) Uani 1 1 d . . . . .
H10 H 0.474439 0.411730 0.023860 0.019 Uiso 1 1 calc R U . . .
C11 C 0.29400(12) 0.45874(3) 0.08879(11) 0.01901(17) Uani 1 1 d . . . . .
H11 H 0.185755 0.445850 0.023443 0.023 Uiso 1 1 calc R U . . .
C12 C 0.28095(13) 0.49777(3) 0.18406(11) 0.01967(17) Uani 1 1 d . . . . .
H12 H 0.163755 0.511344 0.184164 0.024 Uiso 1 1 calc R U . . .
C13 C 0.43908(13) 0.51704(3) 0.27933(11) 0.01967(17) Uani 1 1 d . . . . .
H13 H 0.429660 0.543702 0.344405 0.024 Uiso 1 1 calc R U . . .
C14 C 0.61078(12) 0.49728(3) 0.27931(10) 0.01699(16) Uani 1 1 d . . . . .
H14 H 0.719137 0.510600 0.343126 0.020 Uiso 1 1 calc R U . . .
B1 B 0.73860(13) 0.38373(3) 0.46024(11) 0.01391(16) Uani 1 1 d . . . . .
H1A H 0.6002(16) 0.3951(4) 0.4182(14) 0.017(3) Uiso 1 1 d . . . . .
B2 B 0.79569(13) 0.32525(3) 0.53242(11) 0.01449(16) Uani 1 1 d . . . . .
H2 H 0.6849(17) 0.3016(4) 0.5381(15) 0.022(3) Uiso 1 1 d . . . . .
B3 B 0.98972(13) 0.30597(3) 0.45774(11) 0.01564(17) Uani 1 1 d . . . . .
H3A H 0.9989(18) 0.2698(5) 0.4155(15) 0.024(3) Uiso 1 1 d . . . . .
B4 B 1.04968(12) 0.35313(3) 0.34070(11) 0.01505(16) Uani 1 1 d . . . . .
H4A H 1.0942(16) 0.3485(4) 0.2304(15) 0.020(3) Uiso 1 1 d . . . . .
B5 B 1.17857(13) 0.34389(4) 0.53627(12) 0.01727(17) Uani 1 1 d . . . . .
H5A H 1.3204(18) 0.3315(5) 0.5567(16) 0.026(3) Uiso 1 1 d . . . . .
B6 B 1.12141(13) 0.40246(3) 0.46767(11) 0.01607(17) Uani 1 1 d . . . . .
H6A H 1.2108(18) 0.4281(5) 0.4302(16) 0.026(3) Uiso 1 1 d . . . . .
B7 B 0.92818(13) 0.42163(3) 0.54251(11) 0.01575(17) Uani 1 1 d . . . . .
H7 H 0.9028(17) 0.4588(5) 0.5526(15) 0.022(3) Uiso 1 1 d . . . . .
B8 B 1.10181(14) 0.38611(4) 0.66269(12) 0.01753(18) Uani 1 1 d . . . . .
H8 H 1.1931(17) 0.4010(4) 0.7651(15) 0.022(3) Uiso 1 1 d . . . . .
B9 B 1.01933(13) 0.32694(4) 0.65627(11) 0.01687(17) Uani 1 1 d . . . . .
H9 H 1.0538(17) 0.3025(5) 0.7571(15) 0.022(3) Uiso 1 1 d . . . . .
B10 B 0.86330(13) 0.37519(3) 0.65793(11) 0.01587(17) Uani 1 1 d . . . . .
H10A H 0.7976(17) 0.3825(5) 0.7557(16) 0.024(3) Uiso 1 1 d . . . . .

loop_
_atom_site_aniso_label
_atom_site_aniso_U_11
_atom_site_aniso_U_22
_atom_site_aniso_U_33
_atom_site_aniso_U_23
_atom_site_aniso_U_13
_atom_site_aniso_U_12
S1 0.01499(10) 0.01644(10) 0.01405(10) 0.00254(7) 0.00480(7) 0.00094(7)
C1 0.0145(4) 0.0217(4) 0.0166(4) -0.0032(3) 0.0024(3) 0.0000(3)
C2 0.0138(3) 0.0126(3) 0.0126(3) -0.0006(3) 0.0009(3) 0.0006(3)
C3 0.0179(4) 0.0196(4) 0.0148(4) -0.0019(3) 0.0036(3) -0.0017(3)
C4 0.0234(4) 0.0220(4) 0.0133(4) -0.0021(3) 0.0025(3) -0.0003(3)
C5 0.0200(4) 0.0195(4) 0.0165(4) -0.0023(3) -0.0038(3) 0.0025(3)
C6 0.0137(4) 0.0251(4) 0.0223(4) -0.0048(3) -0.0002(3) 0.0003(3)
C7 0.0125(3) 0.0130(3) 0.0127(3) -0.0007(3) 0.0024(3) 0.0003(3)
C8 0.0134(3) 0.0136(3) 0.0128(3) -0.0004(3) 0.0029(3) -0.0006(3)
C9 0.0150(3) 0.0140(3) 0.0135(3) 0.0023(3) 0.0033(3) 0.0007(3)
C10 0.0179(4) 0.0170(4) 0.0134(4) 0.0002(3) 0.0026(3) -0.0004(3)
C11 0.0162(4) 0.0244(4) 0.0158(4) 0.0015(3) 0.0020(3) -0.0005(3)
C12 0.0182(4) 0.0238(4) 0.0181(4) 0.0034(3) 0.0063(3) 0.0042(3)
C13 0.0238(4) 0.0177(4) 0.0183(4) -0.0006(3) 0.0061(3) 0.0034(3)
C14 0.0189(4) 0.0147(4) 0.0169(4) 0.0001(3) 0.0028(3) -0.0002(3)
B1 0.0147(4) 0.0142(4) 0.0133(4) -0.0009(3) 0.0039(3) 0.0003(3)
B2 0.0154(4) 0.0149(4) 0.0128(4) 0.0008(3) 0.0023(3) 0.0002(3)
B3 0.0145(4) 0.0156(4) 0.0161(4) 0.0005(3) 0.0015(3) 0.0022(3)
B4 0.0122(4) 0.0172(4) 0.0156(4) -0.0009(3) 0.0025(3) 0.0008(3)
B5 0.0139(4) 0.0204(4) 0.0163(4) 0.0002(3) 0.0005(3) 0.0008(3)
B6 0.0139(4) 0.0184(4) 0.0151(4) -0.0012(3) 0.0014(3) -0.0020(3)
B7 0.0179(4) 0.0159(4) 0.0135(4) -0.0018(3) 0.0035(3) -0.0012(3)
B8 0.0176(4) 0.0194(4) 0.0143(4) -0.0009(3) 0.0006(3) -0.0016(3)
B9 0.0165(4) 0.0182(4) 0.0147(4) 0.0012(3) 0.0007(3) 0.0005(3)
B10 0.0177(4) 0.0169(4) 0.0128(4) -0.0004(3) 0.0025(3) -0.0009(3)

loop_
_atom_type_symbol
_atom_type_description
_atom_type_scat_dispersion_real
_atom_type_scat_dispersion_imag
_atom_type_scat_source
C C 0.0033 0.0016 'International Tables Vol C Tables 4.2.6.8 and 6.1.1.4'
H H 0.0000 0.0000 'International Tables Vol C Tables 4.2.6.8 and 6.1.1.4'
B B 0.0013 0.0007 'International Tables Vol C Tables 4.2.6.8 and 6.1.1.4'
S S 0.1246 0.1234 'International Tables Vol C Tables 4.2.6.8 and 6.1.1.4'

loop_
_geom_angle_atom_site_label_1
_geom_angle_atom_site_label_2
_geom_angle_atom_site_label_3
_geom_angle
_geom_angle_site_symmetry_1
_geom_angle_site_symmetry_3
_geom_angle_publ_flag
C9 S1 C8 103.77(4) . . ?
C2 C1 H1 119.9 . . ?
C6 C1 H1 119.9 . . ?
C6 C1 C2 120.30(8) . . ?
C1 C2 C7 119.32(7) . . ?
C3 C2 C1 119.04(8) . . ?
C3 C2 C7 121.61(7) . . ?
C2 C3 H3 119.9 . . ?
C4 C3 C2 120.28(8) . . ?
C4 C3 H3 119.9 . . ?
C3 C4 H4 119.8 . . ?
C5 C4 C3 120.38(8) . . ?
C5 C4 H4 119.8 . . ?
C4 C5 H5 120.1 . . ?
C4 C5 C6 119.73(8) . . ?
C6 C5 H5 120.1 . . ?
C1 C6 H6 119.9 . . ?
C5 C6 C1 120.27(8) . . ?
C5 C6 H6 119.9 . . ?
C2 C7 C8 118.92(6) . . ?
C2 C7 B1 116.57(6) . . ?
C2 C7 B2 121.11(7) . . ?
C2 C7 B3 122.52(7) . . ?
C2 C7 B4 119.18(7) . . ?
B1 C7 C8 59.15(5) . . ?
B2 C7 C8 109.02(6) . . ?
B2 C7 B1 62.48(5) . . ?
B2 C7 B3 63.08(5) . . ?
B2 C7 B4 113.44(6) . . ?
B3 C7 C8 109.62(6) . . ?
B3 C7 B1 113.70(6) . . ?
B3 C7 B4 62.60(5) . . ?
B4 C7 C8 59.72(5) . . ?
B4 C7 B1 110.78(6) . . ?
C7 C8 S1 118.00(5) . . ?
B1 C8 S1 121.28(6) . . ?
B1 C8 C7 60.42(5) . . ?
B1 C8 B4 111.93(6) . . ?
B4 C8 S1 113.43(5) . . ?
B4 C8 C7 59.80(5) . . ?
B6 C8 S1 119.20(6) . . ?
B6 C8 C7 109.75(6) . . ?
B6 C8 B1 113.91(6) . . ?
B6 C8 B4 62.40(5) . . ?
B7 C8 S1 124.43(6) . . ?
B7 C8 C7 110.44(6) . . ?
B7 C8 B1 63.04(5) . . ?
B7 C8 B4 113.48(6) . . ?
B7 C8 B6 62.53(5) . . ?
C10 C9 S1 119.36(6) . . ?
C10 C9 C14 120.77(8) . . ?
C14 C9 S1 119.76(6) . . ?
C9 C10 H10 120.4 . . ?
C11 C10 C9 119.24(8) . . ?
C11 C10 H10 120.4 . . ?
C10 C11 H11 119.9 . . ?
C12 C11 C10 120.24(8) . . ?
C12 C11 H11 119.9 . . ?
C11 C12 H12 119.9 . . ?
C11 C12 C13 120.20(8) . . ?
C13 C12 H12 119.9 . . ?
C12 C13 H13 120.0 . . ?
C14 C13 C12 120.03(8) . . ?
C14 C13 H13 120.0 . . ?
C9 C14 H14 120.2 . . ?
C13 C14 C9 119.52(8) . . ?
C13 C14 H14 120.2 . . ?
C7 B1 H1A 117.2(7) . . ?
C7 B1 B2 57.72(5) . . ?
C7 B1 B7 106.66(6) . . ?
C7 B1 B10 105.14(6) . . ?
C8 B1 C7 60.42(5) . . ?
C8 B1 H1A 118.7(6) . . ?
C8 B1 B2 106.25(6) . . ?
C8 B1 B7 58.23(5) . . ?
C8 B1 B10 105.06(6) . . ?
B2 B1 H1A 122.7(7) . . ?
B2 B1 B7 107.88(7) . . ?
B7 B1 H1A 125.1(7) . . ?
B10 B1 H1A 129.6(6) . . ?
B10 B1 B2 60.16(5) . . ?
B10 B1 B7 59.66(5) . . ?
C7 B2 B1 59.80(5) . . ?
C7 B2 H2 117.0(7) . . ?
C7 B2 B3 58.56(5) . . ?
C7 B2 B9 105.75(6) . . ?
C7 B2 B10 106.36(6) . . ?
B1 B2 H2 117.9(7) . . ?
B3 B2 B1 107.91(6) . . ?
B3 B2 H2 120.9(7) . . ?
B3 B2 B10 108.40(7) . . ?
B9 B2 B1 107.92(7) . . ?
B9 B2 H2 128.3(7) . . ?
B9 B2 B3 60.07(5) . . ?
B9 B2 B10 60.43(5) . . ?
B10 B2 B1 59.64(5) . . ?
B10 B2 H2 126.0(7) . . ?
C7 B3 B2 58.36(5) . . ?
C7 B3 H3A 116.8(7) . . ?
C7 B3 B4 59.32(5) . . ?
C7 B3 B5 106.16(7) . . ?
C7 B3 B9 105.33(6) . . ?
B2 B3 H3A 121.3(7) . . ?
B2 B3 B4 107.04(6) . . ?
B4 B3 H3A 118.0(7) . . ?
B5 B3 B2 108.05(7) . . ?
B5 B3 H3A 126.2(7) . . ?
B5 B3 B4 59.66(5) . . ?
B9 B3 B2 59.73(5) . . ?
B9 B3 H3A 128.9(7) . . ?
B9 B3 B4 107.46(7) . . ?
B9 B3 B5 60.45(6) . . ?
C7 B4 B3 58.09(5) . . ?
C7 B4 H4A 119.5(6) . . ?
C7 B4 B5 105.53(6) . . ?
C7 B4 B6 107.18(6) . . ?
C8 B4 C7 60.48(5) . . ?
C8 B4 B3 106.65(6) . . ?
C8 B4 H4A 118.1(7) . . ?
C8 B4 B5 105.52(6) . . ?
C8 B4 B6 58.48(5) . . ?
B3 B4 H4A 124.6(7) . . ?
B5 B4 B3 60.08(5) . . ?
B5 B4 H4A 128.0(7) . . ?
B5 B4 B6 60.03(6) . . ?
B6 B4 B3 108.36(7) . . ?
B6 B4 H4A 121.9(7) . . ?
B3 B5 H5A 121.6(7) . . ?
B3 B5 B8 107.86(7) . . ?
B3 B5 B9 59.76(5) . . ?
B4 B5 B3 60.27(5) . . ?
B4 B5 H5A 120.7(7) . . ?
B4 B5 B6 60.27(5) . . ?
B4 B5 B8 107.69(7) . . ?
B4 B5 B9 107.40(7) . . ?
B6 B5 B3 108.70(7) . . ?
B6 B5 H5A 120.6(7) . . ?
B6 B5 B8 59.82(6) . . ?
B6 B5 B9 107.49(7) . . ?
B8 B5 H5A 122.6(7) . . ?
B8 B5 B9 59.53(6) . . ?
B9 B5 H5A 123.6(7) . . ?
C8 B6 B4 59.12(5) . . ?
C8 B6 B5 105.76(6) . . ?
C8 B6 H6A 115.9(7) . . ?
C8 B6 B7 58.55(5) . . ?
C8 B6 B8 105.34(6) . . ?
B4 B6 H6A 117.7(7) . . ?
B5 B6 B4 59.71(5) . . ?
B5 B6 H6A 127.4(7) . . ?
B5 B6 B8 60.36(6) . . ?
B7 B6 B4 107.58(6) . . ?
B7 B6 B5 108.49(7) . . ?
B7 B6 H6A 119.9(7) . . ?
B7 B6 B8 60.17(6) . . ?
B8 B6 B4 107.67(7) . . ?
B8 B6 H6A 129.5(7) . . ?
C8 B7 B1 58.73(5) . . ?
C8 B7 B6 58.92(5) . . ?
C8 B7 H7 116.8(7) . . ?
C8 B7 B8 105.47(7) . . ?
C8 B7 B10 105.51(6) . . ?
B1 B7 H7 118.7(7) . . ?
B6 B7 B1 107.50(6) . . ?
B6 B7 H7 119.8(7) . . ?
B6 B7 B8 59.97(6) . . ?
B8 B7 B1 107.71(7) . . ?
B8 B7 H7 128.4(7) . . ?
B10 B7 B1 59.73(5) . . ?
B10 B7 B6 108.28(7) . . ?
B10 B7 H7 127.2(7) . . ?
B10 B7 B8 60.39(6) . . ?
B5 B8 H8 122.2(7) . . ?
B5 B8 B10 108.18(7) . . ?
B6 B8 B5 59.82(6) . . ?
B6 B8 B7 59.86(5) . . ?
B6 B8 H8 120.7(7) . . ?
B6 B8 B10 107.54(7) . . ?
B7 B8 B5 107.81(7) . . ?
B7 B8 H8 120.6(7) . . ?
B7 B8 B10 59.57(5) . . ?
B9 B8 B5 60.35(6) . . ?
B9 B8 B6 108.14(7) . . ?
B9 B8 B7 108.05(7) . . ?
B9 B8 H8 123.0(7) . . ?
B9 B8 B10 60.29(5) . . ?
B10 B8 H8 122.2(7) . . ?
B2 B9 B3 60.19(5) . . ?
B2 B9 B5 107.88(7) . . ?
B2 B9 B8 108.44(7) . . ?
B2 B9 H9 119.4(7) . . ?
B2 B9 B10 60.07(5) . . ?
B3 B9 B5 59.78(6) . . ?
B3 B9 H9 120.8(7) . . ?
B3 B9 B10 108.21(6) . . ?
B5 B9 H9 123.6(7) . . ?
B8 B9 B3 108.35(7) . . ?
B8 B9 B5 60.12(6) . . ?
B8 B9 H9 123.1(7) . . ?
B8 B9 B10 60.16(6) . . ?
B10 B9 B5 107.90(7) . . ?
B10 B9 H9 121.1(7) . . ?
B1 B10 B2 60.20(5) . . ?
B1 B10 B8 108.13(7) . . ?
B1 B10 B9 107.62(7) . . ?
B1 B10 H10A 119.6(7) . . ?
B2 B10 B8 107.48(7) . . ?
B2 B10 B9 59.50(5) . . ?
B2 B10 H10A 120.6(7) . . ?
B7 B10 B1 60.61(5) . . ?
B7 B10 B2 108.67(7) . . ?
B7 B10 B8 60.04(6) . . ?
B7 B10 B9 107.83(7) . . ?
B7 B10 H10A 121.1(7) . . ?
B8 B10 B9 59.55(6) . . ?
B8 B10 H10A 123.9(7) . . ?
B9 B10 H10A 123.5(7) . . ?

loop_
_geom_bond_atom_site_label_1
_geom_bond_atom_site_label_2
_geom_bond_distance
_geom_bond_site_symmetry_2
_geom_bond_publ_flag
S1 C8 1.7863(8) . ?
S1 C9 1.7780(9) . ?
C1 H1 0.9500 . ?
C1 C2 1.3966(11) . ?
C1 C6 1.3918(12) . ?
C2 C3 1.3963(12) . ?
C2 C7 1.5030(11) . ?
C3 H3 0.9500 . ?
C3 C4 1.3921(12) . ?
C4 H4 0.9500 . ?
C4 C5 1.3845(13) . ?
C5 H5 0.9500 . ?
C5 C6 1.3879(13) . ?
C6 H6 0.9500 . ?
C7 C8 1.7383(11) . ?
C7 B1 1.7383(12) . ?
C7 B2 1.7005(12) . ?
C7 B3 1.7041(12) . ?
C7 B4 1.7265(12) . ?
C8 B1 1.7160(12) . ?
C8 B4 1.7252(12) . ?
C8 B6 1.7137(12) . ?
C8 B7 1.7069(12) . ?
C9 C10 1.3933(12) . ?
C9 C14 1.3933(12) . ?
C10 H10 0.9500 . ?
C10 C11 1.3930(12) . ?
C11 H11 0.9500 . ?
C11 C12 1.3894(13) . ?
C12 H12 0.9500 . ?
C12 C13 1.3919(13) . ?
C13 H13 0.9500 . ?
C13 C14 1.3901(12) . ?
C14 H14 0.9500 . ?
B1 H1A 1.064(12) . ?
B1 B2 1.7837(13) . ?
B1 B7 1.7895(13) . ?
B1 B10 1.7738(13) . ?
B2 H2 1.069(13) . ?
B2 B3 1.7808(13) . ?
B2 B9 1.7726(13) . ?
B2 B10 1.7831(14) . ?
B3 H3A 1.091(13) . ?
B3 B4 1.7823(14) . ?
B3 B5 1.7790(14) . ?
B3 B9 1.7787(14) . ?
B4 H4A 1.077(12) . ?
B4 B5 1.7714(14) . ?
B4 B6 1.7814(14) . ?
B5 H5A 1.087(13) . ?
B5 B6 1.7772(14) . ?
B5 B8 1.7868(14) . ?
B5 B9 1.7910(14) . ?
B6 H6A 1.076(13) . ?
B6 B7 1.7753(14) . ?
B6 B8 1.7773(14) . ?
B7 H7 1.074(13) . ?
B7 B8 1.7809(14) . ?
B7 B10 1.7724(14) . ?
B8 H8 1.077(13) . ?
B8 B9 1.7761(14) . ?
B8 B10 1.7872(14) . ?
B9 H9 1.097(13) . ?
B9 B10 1.7894(14) . ?
B10 H10A 1.079(13) . ?

loop_
_geom_torsion_atom_site_label_1
_geom_torsion_atom_site_label_2
_geom_torsion_atom_site_label_3
_geom_torsion_atom_site_label_4
_geom_torsion
_geom_torsion_site_symmetry_1
_geom_torsion_site_symmetry_2
_geom_torsion_site_symmetry_3
_geom_torsion_site_symmetry_4
_geom_torsion_publ_flag
S1 C8 B1 C7 106.67(6) . . . . ?
S1 C8 B1 B2 143.06(6) . . . . ?
S1 C8 B1 B7 -115.67(7) . . . . ?
S1 C8 B1 B10 -154.22(6) . . . . ?
S1 C8 B4 C7 -109.87(6) . . . . ?
S1 C8 B4 B3 -146.41(6) . . . . ?
S1 C8 B4 B5 150.80(6) . . . . ?
S1 C8 B4 B6 111.92(6) . . . . ?
S1 C8 B6 B4 -102.81(7) . . . . ?
S1 C8 B6 B5 -141.60(6) . . . . ?
S1 C8 B6 B7 116.07(7) . . . . ?
S1 C8 B6 B8 155.49(6) . . . . ?
S1 C8 B7 B1 110.95(7) . . . . ?
S1 C8 B7 B6 -108.07(7) . . . . ?
S1 C8 B7 B8 -147.44(6) . . . . ?
S1 C8 B7 B10 149.64(6) . . . . ?
S1 C9 C10 C11 -176.80(7) . . . . ?
S1 C9 C14 C13 177.26(7) . . . . ?
C1 C2 C3 C4 -0.01(13) . . . . ?
C1 C2 C7 C8 -108.83(9) . . . . ?
C1 C2 C7 B1 -41.08(10) . . . . ?
C1 C2 C7 B2 31.37(11) . . . . ?
C1 C2 C7 B3 107.34(9) . . . . ?
C1 C2 C7 B4 -178.27(7) . . . . ?
C2 C1 C6 C5 -0.70(14) . . . . ?
C2 C3 C4 C5 -0.45(14) . . . . ?
C2 C7 C8 S1 -6.60(9) . . . . ?
C2 C7 C8 B1 105.38(8) . . . . ?
C2 C7 C8 B4 -108.81(8) . . . . ?
C2 C7 C8 B6 -147.68(7) . . . . ?
C2 C7 C8 B7 145.22(7) . . . . ?
C2 C7 B1 C8 -109.34(7) . . . . ?
C2 C7 B1 B2 113.00(8) . . . . ?
C2 C7 B1 B7 -146.05(7) . . . . ?
C2 C7 B1 B10 151.69(7) . . . . ?
C2 C7 B2 B1 -105.94(8) . . . . ?
C2 C7 B2 B3 113.44(8) . . . . ?
C2 C7 B2 B9 152.18(7) . . . . ?
C2 C7 B2 B10 -144.66(7) . . . . ?
C2 C7 B3 B2 -111.31(8) . . . . ?
C2 C7 B3 B4 108.71(8) . . . . ?
C2 C7 B3 B5 147.13(7) . . . . ?
C2 C7 B3 B9 -149.80(7) . . . . ?
C2 C7 B4 C8 108.39(8) . . . . ?
C2 C7 B4 B3 -113.83(8) . . . . ?
C2 C7 B4 B5 -152.31(7) . . . . ?
C2 C7 B4 B6 144.88(7) . . . . ?
C3 C2 C7 C8 72.95(10) . . . . ?
C3 C2 C7 B1 140.70(8) . . . . ?
C3 C2 C7 B2 -146.85(8) . . . . ?
C3 C2 C7 B3 -70.88(11) . . . . ?
C3 C2 C7 B4 3.51(11) . . . . ?
C3 C4 C5 C6 0.33(14) . . . . ?
C4 C5 C6 C1 0.24(14) . . . . ?
C6 C1 C2 C3 0.58(13) . . . . ?
C6 C1 C2 C7 -177.68(8) . . . . ?
C7 C2 C3 C4 178.21(8) . . . . ?
C7 C8 B1 B2 36.38(6) . . . . ?
C7 C8 B1 B7 137.66(6) . . . . ?
C7 C8 B1 B10 99.11(6) . . . . ?
C7 C8 B4 B3 -36.54(6) . . . . ?
C7 C8 B4 B5 -99.33(7) . . . . ?
C7 C8 B4 B6 -138.21(6) . . . . ?
C7 C8 B6 B4 37.73(6) . . . . ?
C7 C8 B6 B5 -1.05(8) . . . . ?
C7 C8 B6 B7 -103.39(7) . . . . ?
C7 C8 B6 B8 -63.96(8) . . . . ?
C7 C8 B7 B1 -38.69(6) . . . . ?
C7 C8 B7 B6 102.28(7) . . . . ?
C7 C8 B7 B8 62.92(8) . . . . ?
C7 C8 B7 B10 0.00(8) . . . . ?
C7 B1 B2 B3 34.68(6) . . . . ?
C7 B1 B2 B9 98.16(7) . . . . ?
C7 B1 B2 B10 135.93(7) . . . . ?
C7 B1 B7 C8 37.69(6) . . . . ?
C7 B1 B7 B6 3.26(8) . . . . ?
C7 B1 B7 B8 -59.99(8) . . . . ?
C7 B1 B7 B10 -98.09(7) . . . . ?
C7 B1 B10 B2 -37.53(6) . . . . ?
C7 B1 B10 B7 100.70(7) . . . . ?
C7 B1 B10 B8 62.65(8) . . . . ?
C7 B1 B10 B9 -0.25(8) . . . . ?
C7 B2 B3 B4 35.34(6) . . . . ?
C7 B2 B3 B5 98.22(7) . . . . ?
C7 B2 B3 B9 135.97(7) . . . . ?
C7 B2 B9 B3 -38.03(6) . . . . ?
C7 B2 B9 B5 -0.62(9) . . . . ?
C7 B2 B9 B8 63.01(8) . . . . ?
C7 B2 B9 B10 100.16(7) . . . . ?
C7 B2 B10 B1 38.79(6) . . . . ?
C7 B2 B10 B7 1.01(9) . . . . ?
C7 B2 B10 B8 -62.48(8) . . . . ?
C7 B2 B10 B9 -99.14(7) . . . . ?
C7 B3 B4 C8 37.61(6) . . . . ?
C7 B3 B4 B5 136.24(7) . . . . ?
C7 B3 B4 B6 99.21(7) . . . . ?
C7 B3 B5 B4 -38.26(6) . . . . ?
C7 B3 B5 B6 -1.04(9) . . . . ?
C7 B3 B5 B8 62.32(8) . . . . ?
C7 B3 B5 B9 98.75(7) . . . . ?
C7 B3 B9 B2 37.84(6) . . . . ?
C7 B3 B9 B5 -100.15(7) . . . . ?
C7 B3 B9 B8 -63.34(8) . . . . ?
C7 B3 B9 B10 0.38(9) . . . . ?
C7 B4 B5 B3 37.54(6) . . . . ?
C7 B4 B5 B6 -101.17(7) . . . . ?
C7 B4 B5 B8 -63.33(8) . . . . ?
C7 B4 B5 B9 -0.58(9) . . . . ?
C7 B4 B6 C8 -37.37(6) . . . . ?
C7 B4 B6 B5 98.34(7) . . . . ?
C7 B4 B6 B7 -3.20(9) . . . . ?
C7 B4 B6 B8 60.27(8) . . . . ?
C8 S1 C9 C10 -103.69(7) . . . . ?
C8 S1 C9 C14 80.15(7) . . . . ?
C8 C7 B1 B2 -137.65(6) . . . . ?
C8 C7 B1 B7 -36.70(6) . . . . ?
C8 C7 B1 B10 -98.97(7) . . . . ?
C8 C7 B2 B1 37.71(6) . . . . ?
C8 C7 B2 B3 -102.90(6) . . . . ?
C8 C7 B2 B9 -64.16(7) . . . . ?
C8 C7 B2 B10 -1.00(8) . . . . ?
C8 C7 B3 B2 101.94(7) . . . . ?
C8 C7 B3 B4 -38.03(6) . . . . ?
C8 C7 B3 B5 0.39(8) . . . . ?
C8 C7 B3 B9 63.45(8) . . . . ?
C8 C7 B4 B3 137.78(6) . . . . ?
C8 C7 B4 B5 99.31(7) . . . . ?
C8 C7 B4 B6 36.49(6) . . . . ?
C8 B1 B2 C7 -37.60(6) . . . . ?
C8 B1 B2 B3 -2.93(8) . . . . ?
C8 B1 B2 B9 60.55(8) . . . . ?
C8 B1 B2 B10 98.33(7) . . . . ?
C8 B1 B7 B6 -34.43(6) . . . . ?
C8 B1 B7 B8 -97.68(7) . . . . ?
C8 B1 B7 B10 -135.78(7) . . . . ?
C8 B1 B10 B2 -100.35(7) . . . . ?
C8 B1 B10 B7 37.88(6) . . . . ?
C8 B1 B10 B8 -0.17(8) . . . . ?
C8 B1 B10 B9 -63.07(8) . . . . ?
C8 B4 B5 B3 100.56(7) . . . . ?
C8 B4 B5 B6 -38.15(6) . . . . ?
C8 B4 B5 B8 -0.31(9) . . . . ?
C8 B4 B5 B9 62.44(8) . . . . ?
C8 B4 B6 B5 135.72(7) . . . . ?
C8 B4 B6 B7 34.17(6) . . . . ?
C8 B4 B6 B8 97.64(7) . . . . ?
C8 B6 B7 B1 34.35(6) . . . . ?
C8 B6 B7 B8 135.09(7) . . . . ?
C8 B6 B7 B10 97.45(7) . . . . ?
C8 B6 B8 B5 99.67(7) . . . . ?
C8 B6 B8 B7 -38.65(6) . . . . ?
C8 B6 B8 B9 62.11(8) . . . . ?
C8 B6 B8 B10 -1.56(9) . . . . ?
C8 B7 B8 B5 1.72(9) . . . . ?
C8 B7 B8 B6 38.86(6) . . . . ?
C8 B7 B8 B9 -62.07(8) . . . . ?
C8 B7 B8 B10 -99.32(7) . . . . ?
C8 B7 B10 B1 -38.21(6) . . . . ?
C8 B7 B10 B2 -0.62(9) . . . . ?
C8 B7 B10 B8 99.25(7) . . . . ?
C8 B7 B10 B9 62.37(8) . . . . ?
C9 S1 C8 C7 86.32(6) . . . . ?
C9 S1 C8 B1 15.65(7) . . . . ?
C9 S1 C8 B4 153.34(6) . . . . ?
C9 S1 C8 B6 -136.32(6) . . . . ?
C9 S1 C8 B7 -61.24(7) . . . . ?
C9 C10 C11 C12 -0.11(13) . . . . ?
C10 C9 C14 C13 1.15(13) . . . . ?
C10 C11 C12 C13 0.42(14) . . . . ?
C11 C12 C13 C14 0.06(14) . . . . ?
C12 C13 C14 C9 -0.84(13) . . . . ?
C14 C9 C10 C11 -0.67(13) . . . . ?
B1 C7 C8 S1 -111.99(6) . . . . ?
B1 C7 C8 B4 145.80(6) . . . . ?
B1 C7 C8 B6 106.94(7) . . . . ?
B1 C7 C8 B7 39.84(6) . . . . ?
B1 C7 B2 B3 -140.61(7) . . . . ?
B1 C7 B2 B9 -101.87(7) . . . . ?
B1 C7 B2 B10 -38.72(6) . . . . ?
B1 C7 B3 B2 37.92(6) . . . . ?
B1 C7 B3 B4 -102.06(7) . . . . ?
B1 C7 B3 B5 -63.64(8) . . . . ?
B1 C7 B3 B9 -0.57(9) . . . . ?
B1 C7 B4 C8 -31.07(6) . . . . ?
B1 C7 B4 B3 106.71(7) . . . . ?
B1 C7 B4 B5 68.24(8) . . . . ?
B1 C7 B4 B6 5.42(8) . . . . ?
B1 C8 B4 C7 31.80(6) . . . . ?
B1 C8 B4 B3 -4.74(8) . . . . ?
B1 C8 B4 B5 -67.53(8) . . . . ?
B1 C8 B4 B6 -106.41(7) . . . . ?
B1 C8 B6 B4 103.25(7) . . . . ?
B1 C8 B6 B5 64.46(8) . . . . ?
B1 C8 B6 B7 -37.87(7) . . . . ?
B1 C8 B6 B8 1.56(9) . . . . ?
B1 C8 B7 B6 140.97(7) . . . . ?
B1 C8 B7 B8 101.61(7) . . . . ?
B1 C8 B7 B10 38.69(6) . . . . ?
B1 B2 B3 C7 -35.19(6) . . . . ?
B1 B2 B3 B4 0.15(8) . . . . ?
B1 B2 B3 B5 63.03(8) . . . . ?
B1 B2 B3 B9 100.78(7) . . . . ?
B1 B2 B9 B3 -100.77(7) . . . . ?
B1 B2 B9 B5 -63.35(8) . . . . ?
B1 B2 B9 B8 0.27(9) . . . . ?
B1 B2 B9 B10 37.42(6) . . . . ?
B1 B2 B10 B7 -37.78(6) . . . . ?
B1 B2 B10 B8 -101.27(7) . . . . ?
B1 B2 B10 B9 -137.92(7) . . . . ?
B1 B7 B8 B5 63.23(8) . . . . ?
B1 B7 B8 B6 100.37(7) . . . . ?
B1 B7 B8 B9 -0.56(9) . . . . ?
B1 B7 B8 B10 -37.81(6) . . . . ?
B1 B7 B10 B2 37.60(6) . . . . ?
B1 B7 B10 B8 137.46(7) . . . . ?
B1 B7 B10 B9 100.59(7) . . . . ?
B2 C7 C8 S1 -151.17(6) . . . . ?
B2 C7 C8 B1 -39.19(6) . . . . ?
B2 C7 C8 B4 106.62(7) . . . . ?
B2 C7 C8 B6 67.75(8) . . . . ?
B2 C7 C8 B7 0.65(8) . . . . ?
B2 C7 B1 C8 137.65(6) . . . . ?
B2 C7 B1 B7 100.95(7) . . . . ?
B2 C7 B1 B10 38.68(6) . . . . ?
B2 C7 B3 B4 -139.98(7) . . . . ?
B2 C7 B3 B5 -101.56(7) . . . . ?
B2 C7 B3 B9 -38.49(6) . . . . ?
B2 C7 B4 C8 -99.10(7) . . . . ?
B2 C7 B4 B3 38.68(6) . . . . ?
B2 C7 B4 B5 0.21(9) . . . . ?
B2 C7 B4 B6 -62.61(8) . . . . ?
B2 B1 B7 C8 98.40(7) . . . . ?
B2 B1 B7 B6 63.97(8) . . . . ?
B2 B1 B7 B8 0.72(9) . . . . ?
B2 B1 B7 B10 -37.38(6) . . . . ?
B2 B1 B10 B7 138.23(7) . . . . ?
B2 B1 B10 B8 100.18(7) . . . . ?
B2 B1 B10 B9 37.28(6) . . . . ?
B2 B3 B4 C7 -34.94(6) . . . . ?
B2 B3 B4 C8 2.68(8) . . . . ?
B2 B3 B4 B5 101.31(7) . . . . ?
B2 B3 B4 B6 64.27(8) . . . . ?
B2 B3 B5 B4 -99.58(7) . . . . ?
B2 B3 B5 B6 -62.35(8) . . . . ?
B2 B3 B5 B8 1.00(9) . . . . ?
B2 B3 B5 B9 37.43(6) . . . . ?
B2 B3 B9 B5 -138.00(7) . . . . ?
B2 B3 B9 B8 -101.19(7) . . . . ?
B2 B3 B9 B10 -37.46(6) . . . . ?
B2 B9 B10 B1 -37.60(6) . . . . ?
B2 B9 B10 B7 -101.58(7) . . . . ?
B2 B9 B10 B8 -138.67(7) . . . . ?
B3 C7 C8 S1 141.51(6) . . . . ?
B3 C7 C8 B1 -106.51(7) . . . . ?
B3 C7 C8 B4 39.30(6) . . . . ?
B3 C7 C8 B6 0.43(8) . . . . ?
B3 C7 C8 B7 -66.67(8) . . . . ?
B3 C7 B1 C8 99.50(7) . . . . ?
B3 C7 B1 B2 -38.16(6) . . . . ?
B3 C7 B1 B7 62.79(8) . . . . ?
B3 C7 B1 B10 0.52(9) . . . . ?
B3 C7 B2 B1 140.61(7) . . . . ?
B3 C7 B2 B9 38.74(6) . . . . ?
B3 C7 B2 B10 101.90(7) . . . . ?
B3 C7 B4 C8 -137.78(6) . . . . ?
B3 C7 B4 B5 -38.47(6) . . . . ?
B3 C7 B4 B6 -101.29(7) . . . . ?
B3 B2 B9 B5 37.41(6) . . . . ?
B3 B2 B9 B8 101.04(7) . . . . ?
B3 B2 B9 B10 138.19(7) . . . . ?
B3 B2 B10 B1 100.42(7) . . . . ?
B3 B2 B10 B7 62.64(8) . . . . ?
B3 B2 B10 B8 -0.86(9) . . . . ?
B3 B2 B10 B9 -37.51(6) . . . . ?
B3 B4 B5 B6 -138.71(7) . . . . ?
B3 B4 B5 B8 -100.87(7) . . . . ?
B3 B4 B5 B9 -38.12(6) . . . . ?
B3 B4 B6 C8 -98.66(7) . . . . ?
B3 B4 B6 B5 37.06(6) . . . . ?
B3 B4 B6 B7 -64.49(8) . . . . ?
B3 B4 B6 B8 -1.02(9) . . . . ?
B3 B5 B6 C8 1.29(9) . . . . ?
B3 B5 B6 B4 -37.22(6) . . . . ?
B3 B5 B6 B7 62.77(8) . . . . ?
B3 B5 B6 B8 100.24(7) . . . . ?
B3 B5 B8 B6 -101.67(7) . . . . ?
B3 B5 B8 B7 -64.51(8) . . . . ?
B3 B5 B8 B9 36.54(6) . . . . ?
B3 B5 B8 B10 -1.53(9) . . . . ?
B3 B5 B9 B2 -37.60(6) . . . . ?
B3 B5 B9 B8 -139.01(7) . . . . ?
B3 B5 B9 B10 -101.07(7) . . . . ?
B3 B9 B10 B1 -0.08(9) . . . . ?
B3 B9 B10 B2 37.51(6) . . . . ?
B3 B9 B10 B7 -64.06(8) . . . . ?
B3 B9 B10 B8 -101.15(7) . . . . ?
B4 C7 C8 S1 102.21(6) . . . . ?
B4 C7 C8 B1 -145.80(6) . . . . ?
B4 C7 C8 B6 -38.87(6) . . . . ?
B4 C7 C8 B7 -105.96(7) . . . . ?
B4 C7 B1 C8 31.27(6) . . . . ?
B4 C7 B1 B2 -106.38(7) . . . . ?
B4 C7 B1 B7 -5.43(8) . . . . ?
B4 C7 B1 B10 -67.70(8) . . . . ?
B4 C7 B2 B1 102.13(7) . . . . ?
B4 C7 B2 B3 -38.48(6) . . . . ?
B4 C7 B2 B9 0.26(9) . . . . ?
B4 C7 B2 B10 63.41(8) . . . . ?
B4 C7 B3 B2 139.98(7) . . . . ?
B4 C7 B3 B5 38.42(6) . . . . ?
B4 C7 B3 B9 101.48(7) . . . . ?
B4 C8 B1 C7 -31.58(6) . . . . ?
B4 C8 B1 B2 4.81(8) . . . . ?
B4 C8 B1 B7 106.09(7) . . . . ?
B4 C8 B1 B10 67.53(8) . . . . ?
B4 C8 B6 B5 -38.79(6) . . . . ?
B4 C8 B6 B7 -141.12(7) . . . . ?
B4 C8 B6 B8 -101.69(7) . . . . ?
B4 C8 B7 B1 -103.64(7) . . . . ?
B4 C8 B7 B6 37.33(7) . . . . ?
B4 C8 B7 B8 -2.03(9) . . . . ?
B4 C8 B7 B10 -64.95(8) . . . . ?
B4 B3 B5 B6 37.22(6) . . . . ?
B4 B3 B5 B8 100.58(7) . . . . ?
B4 B3 B5 B9 137.01(7) . . . . ?
B4 B3 B9 B2 99.91(7) . . . . ?
B4 B3 B9 B5 -38.09(6) . . . . ?
B4 B3 B9 B8 -1.28(9) . . . . ?
B4 B3 B9 B10 62.45(8) . . . . ?
B4 B5 B6 C8 38.51(6) . . . . ?
B4 B5 B6 B7 100.00(7) . . . . ?
B4 B5 B6 B8 137.46(7) . . . . ?
B4 B5 B8 B6 -38.04(6) . . . . ?
B4 B5 B8 B7 -0.88(9) . . . . ?
B4 B5 B8 B9 100.17(7) . . . . ?
B4 B5 B8 B10 62.09(8) . . . . ?
B4 B5 B9 B2 0.75(9) . . . . ?
B4 B5 B9 B3 38.35(6) . . . . ?
B4 B5 B9 B8 -100.66(7) . . . . ?
B4 B5 B9 B10 -62.72(8) . . . . ?
B4 B6 B7 C8 -34.41(6) . . . . ?
B4 B6 B7 B1 -0.05(9) . . . . ?
B4 B6 B7 B8 100.68(7) . . . . ?
B4 B6 B7 B10 63.04(8) . . . . ?
B4 B6 B8 B5 37.78(6) . . . . ?
B4 B6 B8 B7 -100.54(7) . . . . ?
B4 B6 B8 B9 0.22(9) . . . . ?
B4 B6 B8 B10 -63.45(8) . . . . ?
B5 B3 B4 C7 -136.24(7) . . . . ?
B5 B3 B4 C8 -98.63(7) . . . . ?
B5 B3 B4 B6 -37.03(6) . . . . ?
B5 B3 B9 B2 138.00(7) . . . . ?
B5 B3 B9 B8 36.81(6) . . . . ?
B5 B3 B9 B10 100.54(7) . . . . ?
B5 B4 B6 C8 -135.72(7) . . . . ?
B5 B4 B6 B7 -101.54(7) . . . . ?
B5 B4 B6 B8 -38.07(6) . . . . ?
B5 B6 B7 C8 -97.54(7) . . . . ?
B5 B6 B7 B1 -63.18(8) . . . . ?
B5 B6 B7 B8 37.55(6) . . . . ?
B5 B6 B7 B10 -0.08(9) . . . . ?
B5 B6 B8 B7 -138.32(7) . . . . ?
B5 B6 B8 B9 -37.56(6) . . . . ?
B5 B6 B8 B10 -101.23(7) . . . . ?
B5 B8 B9 B2 -100.47(7) . . . . ?
B5 B8 B9 B3 -36.67(6) . . . . ?
B5 B8 B9 B10 -137.58(7) . . . . ?
B5 B8 B10 B1 -62.09(8) . . . . ?
B5 B8 B10 B2 1.47(9) . . . . ?
B5 B8 B10 B7 -100.40(7) . . . . ?
B5 B8 B10 B9 38.10(6) . . . . ?
B5 B9 B10 B1 63.14(8) . . . . ?
B5 B9 B10 B2 100.74(7) . . . . ?
B5 B9 B10 B7 -0.84(9) . . . . ?
B5 B9 B10 B8 -37.93(6) . . . . ?
B6 C8 B1 C7 -99.99(7) . . . . ?
B6 C8 B1 B2 -63.61(8) . . . . ?
B6 C8 B1 B7 37.67(7) . . . . ?
B6 C8 B1 B10 -0.88(9) . . . . ?
B6 C8 B4 C7 138.21(6) . . . . ?
B6 C8 B4 B3 101.67(7) . . . . ?
B6 C8 B4 B5 38.88(6) . . . . ?
B6 C8 B7 B1 -140.97(7) . . . . ?
B6 C8 B7 B8 -39.36(6) . . . . ?
B6 C8 B7 B10 -102.29(7) . . . . ?
B6 B4 B5 B3 138.71(7) . . . . ?
B6 B4 B5 B8 37.84(6) . . . . ?
B6 B4 B5 B9 100.59(7) . . . . ?
B6 B5 B8 B7 37.16(6) . . . . ?
B6 B5 B8 B9 138.20(7) . . . . ?
B6 B5 B8 B10 100.13(7) . . . . ?
B6 B5 B9 B2 64.25(8) . . . . ?
B6 B5 B9 B3 101.85(7) . . . . ?
B6 B5 B9 B8 -37.16(6) . . . . ?
B6 B5 B9 B10 0.78(9) . . . . ?
B6 B7 B8 B5 -37.14(6) . . . . ?
B6 B7 B8 B9 -100.93(7) . . . . ?
B6 B7 B8 B10 -138.18(7) . . . . ?
B6 B7 B10 B1 -100.02(7) . . . . ?
B6 B7 B10 B2 -62.42(8) . . . . ?
B6 B7 B10 B8 37.44(6) . . . . ?
B6 B7 B10 B9 0.57(9) . . . . ?
B6 B8 B9 B2 -63.15(8) . . . . ?
B6 B8 B9 B3 0.66(9) . . . . ?
B6 B8 B9 B5 37.32(6) . . . . ?
B6 B8 B9 B10 -100.26(7) . . . . ?
B6 B8 B10 B1 1.09(9) . . . . ?
B6 B8 B10 B2 64.66(8) . . . . ?
B6 B8 B10 B7 -37.22(6) . . . . ?
B6 B8 B10 B9 101.28(7) . . . . ?
B7 C8 B1 C7 -137.66(6) . . . . ?
B7 C8 B1 B2 -101.28(7) . . . . ?
B7 C8 B1 B10 -38.55(6) . . . . ?
B7 C8 B4 C7 100.82(7) . . . . ?
B7 C8 B4 B3 64.28(8) . . . . ?
B7 C8 B4 B5 1.49(9) . . . . ?
B7 C8 B4 B6 -37.39(7) . . . . ?
B7 C8 B6 B4 141.12(7) . . . . ?
B7 C8 B6 B5 102.33(7) . . . . ?
B7 C8 B6 B8 39.43(6) . . . . ?
B7 B1 B2 C7 -98.78(7) . . . . ?
B7 B1 B2 B3 -64.10(8) . . . . ?
B7 B1 B2 B9 -0.62(8) . . . . ?
B7 B1 B2 B10 37.16(6) . . . . ?
B7 B1 B10 B2 -138.23(7) . . . . ?
B7 B1 B10 B8 -38.05(6) . . . . ?
B7 B1 B10 B9 -100.95(7) . . . . ?
B7 B6 B8 B5 138.32(7) . . . . ?
B7 B6 B8 B9 100.76(7) . . . . ?
B7 B6 B8 B10 37.09(6) . . . . ?
B7 B8 B9 B2 0.18(9) . . . . ?
B7 B8 B9 B3 63.98(8) . . . . ?
B7 B8 B9 B5 100.65(7) . . . . ?
B7 B8 B9 B10 -36.93(6) . . . . ?
B7 B8 B10 B1 38.31(6) . . . . ?
B7 B8 B10 B2 101.87(7) . . . . ?
B7 B8 B10 B9 138.50(7) . . . . ?
B8 B5 B6 C8 -98.95(7) . . . . ?
B8 B5 B6 B4 -137.46(7) . . . . ?
B8 B5 B6 B7 -37.47(6) . . . . ?
B8 B5 B9 B2 101.42(7) . . . . ?
B8 B5 B9 B3 139.01(7) . . . . ?
B8 B5 B9 B10 37.95(6) . . . . ?
B8 B6 B7 C8 -135.09(7) . . . . ?
B8 B6 B7 B1 -100.73(7) . . . . ?
B8 B6 B7 B10 -37.63(6) . . . . ?
B8 B7 B10 B1 -137.46(7) . . . . ?
B8 B7 B10 B2 -99.86(7) . . . . ?
B8 B7 B10 B9 -36.87(6) . . . . ?
B8 B9 B10 B1 101.07(7) . . . . ?
B8 B9 B10 B2 138.67(7) . . . . ?
B8 B9 B10 B7 37.09(6) . . . . ?
B9 B2 B3 C7 -135.97(7) . . . . ?
B9 B2 B3 B4 -100.63(7) . . . . ?
B9 B2 B3 B5 -37.75(6) . . . . ?
B9 B2 B10 B1 137.92(7) . . . . ?
B9 B2 B10 B7 100.15(7) . . . . ?
B9 B2 B10 B8 36.65(6) . . . . ?
B9 B3 B4 C7 -97.79(7) . . . . ?
B9 B3 B4 C8 -60.18(8) . . . . ?
B9 B3 B4 B5 38.45(6) . . . . ?
B9 B3 B4 B6 1.42(8) . . . . ?
B9 B3 B5 B4 -137.01(7) . . . . ?
B9 B3 B5 B6 -99.79(7) . . . . ?
B9 B3 B5 B8 -36.43(6) . . . . ?
B9 B5 B6 C8 -61.92(8) . . . . ?
B9 B5 B6 B4 -100.43(7) . . . . ?
B9 B5 B6 B7 -0.43(9) . . . . ?
B9 B5 B6 B8 37.03(6) . . . . ?
B9 B5 B8 B6 -138.20(7) . . . . ?
B9 B5 B8 B7 -101.04(7) . . . . ?
B9 B5 B8 B10 -38.07(6) . . . . ?
B9 B8 B10 B1 -100.19(7) . . . . ?
B9 B8 B10 B2 -36.63(6) . . . . ?
B9 B8 B10 B7 -138.50(7) . . . . ?
B10 B1 B2 C7 -135.93(7) . . . . ?
B10 B1 B2 B3 -101.25(7) . . . . ?
B10 B1 B2 B9 -37.77(6) . . . . ?
B10 B1 B7 C8 135.78(7) . . . . ?
B10 B1 B7 B6 101.35(7) . . . . ?
B10 B1 B7 B8 38.10(6) . . . . ?
B10 B2 B3 C7 -98.31(7) . . . . ?
B10 B2 B3 B4 -62.97(8) . . . . ?
B10 B2 B3 B5 -0.09(9) . . . . ?
B10 B2 B3 B9 37.67(6) . . . . ?
B10 B2 B9 B3 -138.19(7) . . . . ?
B10 B2 B9 B5 -100.78(7) . . . . ?
B10 B2 B9 B8 -37.15(6) . . . . ?
B10 B7 B8 B5 101.03(7) . . . . ?
B10 B7 B8 B6 138.18(7) . . . . ?
B10 B7 B8 B9 37.25(6) . . . . ?
B10 B8 B9 B2 37.11(6) . . . . ?
B10 B8 B9 B3 100.92(7) . . . . ?
B10 B8 B9 B5 137.58(7) . . . . ?
